data_4111058
loop_
_publ_author_name
'Leonor Maria'
'Ant\'onio Paulo'
'Isabel C. Santos'
'Isabel Santos'
'Philipp Kurz'
'Bernhard Spingler'
'Roger Alberto'

_publ_section_title
;
 Very Small and Soft Scorpionates: Water Stable Technetium Tricarbonyl
 Complexes Combining a Bis-agostic (k3-H, H, S) Binding Motif with Pendant
 and Integrated Bioactive Molecules
;
_journal_name_full 'Journal of the American Chemical Society'
_journal_page_first 14590
_journal_page_last 14598
_journal_paper_doi 10.1021/ja0644226
_journal_volume 128
_journal_year 2006
_chemical_formula_sum 'C7 H8 B N2 O3 S Tc'
_chemical_formula_weight 309.02
_chemical_name_systematic
; 
 ? 
;
_space_group_IT_number 14
_symmetry_cell_setting monoclinic
_symmetry_space_group_name_Hall '-P 2yn'
_symmetry_space_group_name_H-M 'P 1 21/n 1'
_atom_sites_solution_hydrogens geom
_atom_sites_solution_primary direct
_atom_sites_solution_secondary difmap
_audit_creation_method SHELXL-97
_cell_angle_alpha 90.00
_cell_angle_beta 118.449(8)
_cell_angle_gamma 90.00
_cell_formula_units_Z 4
_cell_length_a 13.306(1)
_cell_length_b 7.0523(3)
_cell_length_c 13.6754(11)
_cell_measurement_reflns_used 8000
_cell_measurement_temperature 183(2)
_cell_volume 1128.30(16)
_computing_cell_refinement 'IPDS (Stoe, 1999)'
_computing_data_collection 'IPDS (Stoe, 1999)'
_computing_data_reduction 'X-RED (Stoe, 1999)'
_computing_molecular_graphics 'ORTEP-3 (Farrugia, 1997)'
_computing_publication_material 'SHELXL-97 (Sheldrick, 1997)'
_computing_structure_refinement 'SHELXL-97 (Sheldrick, 1997)'
_computing_structure_solution 'SIR-97 (Altomare, 1999)'
_diffrn_ambient_temperature 183(2)
_diffrn_measured_fraction_theta_full 0.993
_diffrn_measured_fraction_theta_max 0.993
_diffrn_measurement_device_type 'Stoe IPDS'
_diffrn_measurement_method '/f oscillation scan'
_diffrn_radiation_monochromator graphite
_diffrn_radiation_source 'fine-focus sealed tube'
_diffrn_radiation_type MoK\a
_diffrn_radiation_wavelength 0.71073
_diffrn_reflns_av_R_equivalents 0.0687
_diffrn_reflns_av_sigmaI/netI 0.0447
_diffrn_reflns_limit_h_max 18
_diffrn_reflns_limit_h_min -18
_diffrn_reflns_limit_k_max 10
_diffrn_reflns_limit_k_min -10
_diffrn_reflns_limit_l_max 19
_diffrn_reflns_limit_l_min -19
_diffrn_reflns_number 23460
_diffrn_reflns_theta_full 30.48
_diffrn_reflns_theta_max 30.48
_diffrn_reflns_theta_min 2.95
_diffrn_standards_interval_count 'every image'
_diffrn_standards_interval_time 4.5
_diffrn_standards_number 50-200
_exptl_absorpt_coefficient_mu 1.447
_exptl_absorpt_correction_T_max 0.9221
_exptl_absorpt_correction_T_min 0.6845
_exptl_absorpt_correction_type numerical
_exptl_crystal_colour 'pale yellow'
_exptl_crystal_density_diffrn 1.819
_exptl_crystal_description plate
_exptl_crystal_F_000 608
_exptl_crystal_size_max 0.36
_exptl_crystal_size_mid 0.25
_exptl_crystal_size_min 0.05
_refine_diff_density_max 0.615
_refine_diff_density_min -0.445
_refine_diff_density_rms 0.099
_refine_ls_extinction_method none
_refine_ls_goodness_of_fit_ref 0.855
_refine_ls_hydrogen_treatment mixed
_refine_ls_matrix_type full
_refine_ls_number_parameters 146
_refine_ls_number_reflns 3406
_refine_ls_number_restraints 0
_refine_ls_restrained_S_all 0.855
_refine_ls_R_factor_all 0.0431
_refine_ls_R_factor_gt 0.0283
_refine_ls_shift/su_max 0.001
_refine_ls_shift/su_mean 0.000
_refine_ls_structure_factor_coef Fsqd
_refine_ls_weighting_details 'calc w=1/[\s^2^(Fo^2^)+(0.0433P)^2^+0.0000P] where P=(Fo^2^+2Fc^2^)/3'
_refine_ls_weighting_scheme calc
_refine_ls_wR_factor_gt 0.0655
_refine_ls_wR_factor_ref 0.0679
_reflns_number_gt 2393
_reflns_number_total 3406
_reflns_threshold_expression >2sigma(I)
_cod_data_source_file ja0644226si20060622_122144.cif
_cod_data_source_block ra280105
_cod_original_cell_volume 1128.30(13)
_cod_database_code 4111058

loop_
_symmetry_equiv_pos_as_xyz
'x, y, z'
'-x+1/2, y+1/2, -z+1/2'
'-x, -y, -z'
'x-1/2, -y-1/2, z-1/2'

loop_
_atom_site_label
_atom_site_type_symbol
_atom_site_fract_x
_atom_site_fract_y
_atom_site_fract_z
_atom_site_U_iso_or_equiv
_atom_site_adp_type
_atom_site_occupancy
_atom_site_symmetry_multiplicity
_atom_site_calc_flag
_atom_site_refinement_flags
Tc1 Tc 0.775735(17) 0.21647(3) 0.459825(15) 0.02880(7) Uani 1 1 d .
C1 C 0.7939(2) 0.2370(4) 0.3276(2) 0.0376(6) Uani 1 1 d .
C2 C 0.8624(2) -0.0121(4) 0.4994(2) 0.0369(5) Uani 1 1 d .
C3 C 0.9173(2) 0.3524(4) 0.54822(19) 0.0332(5) Uani 1 1 d .
C10 C 0.5992(2) 0.2294(3) 0.56203(18) 0.0286(4) Uani 1 1 d .
C11 C 0.4194(2) 0.2796(4) 0.4328(2) 0.0358(5) Uani 1 1 d .
H11A H 0.3555 0.3024 0.3644 0.043 Uiso 1 1 calc R
C12 C 0.4201(2) 0.2578(3) 0.5312(2) 0.0345(5) Uani 1 1 d .
H12A H 0.3567 0.2624 0.5428 0.041 Uiso 1 1 calc R
C13 C 0.5750(2) 0.1999(4) 0.7316(2) 0.0406(6) Uani 1 1 d .
H13A H 0.6226 0.3051 0.7716 0.049 Uiso 1 1 calc R
H13B H 0.6186 0.0848 0.7551 0.049 Uiso 1 1 calc R
H13C H 0.5114 0.1919 0.7464 0.049 Uiso 1 1 calc R
B1 B 0.5799(2) 0.2757(4) 0.3716(2) 0.0325(5) Uani 1 1 d .
H2 H 0.651(2) 0.399(4) 0.405(2) 0.039 Uiso 1 1 d .
H1 H 0.624(2) 0.126(4) 0.376(2) 0.039 Uiso 1 1 d .
H3 H 0.516(2) 0.313(4) 0.286(2) 0.039 Uiso 1 1 d .
N10 N 0.53181(16) 0.2617(3) 0.45204(15) 0.0298(4) Uani 1 1 d .
N11 N 0.53265(17) 0.2270(3) 0.61197(16) 0.0307(4) Uani 1 1 d .
O1 O 0.8049(2) 0.2464(3) 0.24977(17) 0.0548(6) Uani 1 1 d .
O2 O 0.9112(2) -0.1531(3) 0.52330(19) 0.0580(6) Uani 1 1 d .
O3 O 0.99965(16) 0.4324(3) 0.60300(14) 0.0441(4) Uani 1 1 d .
S1 S 0.74476(5) 0.19962(9) 0.62421(4) 0.03153(13) Uani 1 1 d .

loop_
_atom_site_aniso_label
_atom_site_aniso_U_11
_atom_site_aniso_U_22
_atom_site_aniso_U_33
_atom_site_aniso_U_23
_atom_site_aniso_U_13
_atom_site_aniso_U_12
Tc1 0.03163(10) 0.02907(11) 0.02989(10) -0.00020(8) 0.01805(7) 0.00039(8)
C1 0.0404(13) 0.0431(16) 0.0337(11) 0.0003(10) 0.0211(10) -0.0015(10)
C2 0.0410(13) 0.0347(14) 0.0436(13) 0.0022(10) 0.0270(11) 0.0047(11)
C3 0.0385(12) 0.0357(13) 0.0318(11) -0.0021(10) 0.0219(10) -0.0039(10)
C10 0.0310(11) 0.0260(11) 0.0294(10) -0.0029(8) 0.0149(9) -0.0024(9)
C11 0.0277(11) 0.0361(13) 0.0389(12) -0.0032(10) 0.0122(9) 0.0008(10)
C12 0.0289(11) 0.0330(15) 0.0432(13) -0.0042(10) 0.0186(10) -0.0019(9)
C13 0.0429(14) 0.0517(17) 0.0349(12) 0.0016(11) 0.0248(11) -0.0020(12)
B1 0.0354(13) 0.0354(14) 0.0268(11) -0.0014(10) 0.0151(10) 0.0006(11)
N10 0.0280(9) 0.0312(11) 0.0283(9) -0.0016(7) 0.0117(7) -0.0005(7)
N11 0.0323(9) 0.0303(10) 0.0338(9) -0.0021(8) 0.0192(8) -0.0028(8)
O1 0.0625(13) 0.0714(16) 0.0417(11) -0.0027(9) 0.0340(10) -0.0065(10)
O2 0.0668(14) 0.0455(12) 0.0752(15) 0.0118(11) 0.0448(12) 0.0201(11)
O3 0.0473(10) 0.0505(12) 0.0384(10) -0.0051(8) 0.0235(8) -0.0137(9)
S1 0.0269(3) 0.0413(4) 0.0263(2) 0.0012(2) 0.0127(2) 0.0002(2)

loop_
_atom_type_symbol
_atom_type_description
_atom_type_scat_dispersion_real
_atom_type_scat_dispersion_imag
_atom_type_scat_source
C C 0.0033 0.0016 'International Tables Vol C Tables 4.2.6.8 and 6.1.1.4'
H H 0.0000 0.0000 'International Tables Vol C Tables 4.2.6.8 and 6.1.1.4'
B B 0.0013 0.0007 'International Tables Vol C Tables 4.2.6.8 and 6.1.1.4'
N N 0.0061 0.0033 'International Tables Vol C Tables 4.2.6.8 and 6.1.1.4'
O O 0.0106 0.0060 'International Tables Vol C Tables 4.2.6.8 and 6.1.1.4'
S S 0.1246 0.1234 'International Tables Vol C Tables 4.2.6.8 and 6.1.1.4'
Tc Tc -1.4390 0.7593 'International Tables Vol C Tables 4.2.6.8 and 6.1.1.4'

loop_
_geom_angle_atom_site_label_1
_geom_angle_atom_site_label_2
_geom_angle_atom_site_label_3
_geom_angle
C2 Tc1 C3 87.95(11)
C2 Tc1 C1 90.02(11)
C3 Tc1 C1 91.65(10)
C2 Tc1 B1 132.51(11)
C3 Tc1 B1 138.53(11)
C1 Tc1 B1 96.27(10)
C2 Tc1 S1 92.40(8)
C3 Tc1 S1 89.43(7)
C1 Tc1 S1 177.39(8)
B1 Tc1 S1 81.37(7)
C2 Tc1 H2 163.6(8)
C3 Tc1 H2 108.1(8)
C1 Tc1 H2 92.9(8)
B1 Tc1 H2 31.1(8)
S1 Tc1 H2 84.5(8)
C2 Tc1 H1 102.3(9)
C3 Tc1 H1 169.2(9)
C1 Tc1 H1 91.8(8)
B1 Tc1 H1 30.8(9)
S1 Tc1 H1 86.7(8)
H2 Tc1 H1 61.5(12)
O1 C1 Tc1 179.0(3)
O2 C2 Tc1 177.4(2)
O3 C3 Tc1 177.7(2)
N11 C10 N10 108.4(2)
N11 C10 S1 127.16(18)
N10 C10 S1 124.40(18)
C12 C11 N10 107.7(2)
C12 C11 H11A 126.2
N10 C11 H11A 126.2
C11 C12 N11 107.6(2)
C11 C12 H12A 126.2
N11 C12 H12A 126.2
N11 C13 H13A 109.5
N11 C13 H13B 109.5
H13A C13 H13B 109.5
N11 C13 H13C 109.5
H13A C13 H13C 109.5
H13B C13 H13C 109.5
N10 B1 Tc1 111.52(15)
N10 B1 H2 107.7(13)
Tc1 B1 H2 56.3(13)
N10 B1 H1 105.8(13)
Tc1 B1 H1 53.9(13)
H2 B1 H1 109.4(19)
N10 B1 H3 113.9(16)
Tc1 B1 H3 134.6(15)
H2 B1 H3 107(2)
H1 B1 H3 112.3(19)
C10 N10 C11 108.0(2)
C10 N10 B1 122.1(2)
C11 N10 B1 129.9(2)
C10 N11 C12 108.29(19)
C10 N11 C13 124.7(2)
C12 N11 C13 127.0(2)
C10 S1 Tc1 100.42(8)

loop_
_geom_bond_atom_site_label_1
_geom_bond_atom_site_label_2
_geom_bond_distance
Tc1 C2 1.905(3)
Tc1 C3 1.938(2)
Tc1 C1 1.940(3)
Tc1 B1 2.329(3)
Tc1 S1 2.4739(6)
Tc1 H2 1.94(3)
Tc1 H1 1.89(3)
C1 O1 1.144(3)
C2 O2 1.146(3)
C3 O3 1.140(3)
C10 N11 1.352(3)
C10 N10 1.354(3)
C10 S1 1.717(2)
C11 C12 1.351(4)
C11 N10 1.395(3)
C11 H11A 0.9300
C12 N11 1.391(3)
C12 H12A 0.9300
C13 N11 1.467(3)
C13 H13A 0.9600
C13 H13B 0.9600
C13 H13C 0.9600
B1 N10 1.517(3)
B1 H2 1.21(3)
B1 H1 1.20(3)
B1 H3 1.11(3)

loop_
_geom_torsion_atom_site_label_1
_geom_torsion_atom_site_label_2
_geom_torsion_atom_site_label_3
_geom_torsion_atom_site_label_4
_geom_torsion
C2 Tc1 C1 O1 22(15)
C3 Tc1 C1 O1 110(15)
B1 Tc1 C1 O1 -110(15)
S1 Tc1 C1 O1 -135(14)
C3 Tc1 C2 O2 144(5)
C1 Tc1 C2 O2 -124(5)
B1 Tc1 C2 O2 -25(5)
S1 Tc1 C2 O2 55(5)
C2 Tc1 C3 O3 -97(6)
C1 Tc1 C3 O3 173(6)
B1 Tc1 C3 O3 71(6)
S1 Tc1 C3 O3 -5(6)
N10 C11 C12 N11 0.2(3)
C2 Tc1 B1 N10 81.5(2)
C3 Tc1 B1 N10 -83.0(2)
C1 Tc1 B1 N10 177.33(18)
S1 Tc1 B1 N10 -3.78(16)
N11 C10 N10 C11 -0.2(3)
S1 C10 N10 C11 -179.57(19)
N11 C10 N10 B1 179.2(2)
S1 C10 N10 B1 -0.2(3)
C12 C11 N10 C10 0.0(3)
C12 C11 N10 B1 -179.3(2)
Tc1 B1 N10 C10 3.5(3)
Tc1 B1 N10 C11 -177.3(2)
N10 C10 N11 C12 0.3(3)
S1 C10 N11 C12 179.68(18)
N10 C10 N11 C13 -178.6(2)
S1 C10 N11 C13 0.7(4)
C11 C12 N11 C10 -0.3(3)
C11 C12 N11 C13 178.6(2)
N11 C10 S1 Tc1 177.9(2)
N10 C10 S1 Tc1 -2.9(2)
C2 Tc1 S1 C10 -129.44(12)
C3 Tc1 S1 C10 142.63(11)
C1 Tc1 S1 C10 28.3(18)
B1 Tc1 S1 C10 3.22(11)
